data_2104210
loop_
_publ_author_name
'Michiue, Yuichi'
'Kimizuka, Noboru'
'Kanke, Yasushi'

_publ_section_title
;
 Structure of Ga~2~O~3~(ZnO)~6~: a member of the homologous series
 Ga~2~O~3~(ZnO)~<i>m~</i>
;
_journal_coeditor_code KD5022
_journal_issue 5
_journal_name_full 'Acta Crystallographica Section B'
_journal_page_first 521
_journal_page_last 526
_journal_paper_doi 10.1107/S0108768108021125
_journal_volume 64
_journal_year 2008
_chemical_formula_sum 'Ga2 O9 Zn6'
_chemical_formula_weight 675.7
_chemical_name_systematic ' ?'
_space_group_IT_number 63
_symmetry_cell_setting orthorhombic
_symmetry_space_group_name_Hall '-C 2c 2'
_symmetry_space_group_name_H-M 'C m c m'
_cell_angle_alpha 90
_cell_angle_beta 90
_cell_angle_gamma 90
_cell_formula_units_Z 8
_cell_length_a 3.2465(9)
_cell_length_b 19.640(5)
_cell_length_c 24.783(6)
_cell_measurement_reflns_used 25
_cell_measurement_temperature 298
_cell_measurement_theta_max 15.7
_cell_measurement_theta_min 12.6
_cell_volume 1580.2(7)
_computing_publication_material '(Jana2000; Petricek and Dusek, 2000)'
_computing_structure_refinement '(Jana2000; Petricek and Dusek, 2000)'
_diffrn_ambient_temperature 298
_diffrn_measured_fraction_theta_full 1.00
_diffrn_measurement_device_type 'Rigaku AFC-7R'
_diffrn_measurement_method \w
_diffrn_radiation_monochromator graphite
_diffrn_radiation_type 'Mo K\a'
_diffrn_radiation_wavelength 0.71069
_diffrn_reflns_av_R_equivalents 0.1223
_diffrn_reflns_av_sigmaI/netI 0.1343
_diffrn_reflns_limit_h_max 6
_diffrn_reflns_limit_h_min 0
_diffrn_reflns_limit_k_max 38
_diffrn_reflns_limit_k_min 0
_diffrn_reflns_limit_l_max 49
_diffrn_reflns_limit_l_min -49
_diffrn_reflns_number 7287
_diffrn_reflns_theta_full 44.98
_diffrn_reflns_theta_max 44.98
_diffrn_reflns_theta_min 2.64
_diffrn_standards_decay_% 0.0
_diffrn_standards_interval_count 200
_diffrn_standards_number 3
_exptl_absorpt_coefficient_mu 24.631
_exptl_absorpt_correction_T_max 0.61
_exptl_absorpt_correction_T_min 0.18
_exptl_absorpt_correction_type psi-scan
_exptl_absorpt_process_details 'Absorption correction given as psi-scan'
_exptl_crystal_colour colorless
_exptl_crystal_density_diffrn 5.679
_exptl_crystal_description irregular
_exptl_crystal_F_000 2512
_exptl_crystal_size_max 0.12
_exptl_crystal_size_mid 0.06
_exptl_crystal_size_min 0.02
_refine_diff_density_max 2.32
_refine_diff_density_min -1.93
_refine_ls_extinction_coef 0.0078(3)
_refine_ls_extinction_method 'B-C type 1 Gaussian isotropic (Becker & Coppens, 1974)'
_refine_ls_goodness_of_fit_ref 1.05
_refine_ls_number_parameters 113
_refine_ls_number_reflns 3699
_refine_ls_R_factor_all 0.1812
_refine_ls_R_factor_gt 0.0452
_refine_ls_shift/su_max 0.0331
_refine_ls_shift/su_mean 0.0033
_refine_ls_structure_factor_coef Fsqd
_refine_ls_weighting_details w=1/(\s^2^(I)+0.0001I^2^)
_refine_ls_weighting_scheme sigma
_refine_ls_wR_factor_gt 0.0710
_refine_ls_wR_factor_ref 0.1005
_reflns_number_gt 1349
_reflns_number_total 3699
_reflns_threshold_expression I>2\s(I)
_cod_data_source_file kd5022.cif
_cod_data_source_block I
_cod_database_code 2104210
_cod_database_fobs_code 2104210

loop_
_symmetry_equiv_pos_site_id
_symmetry_equiv_pos_as_xyz
1 x,y,z
2 x,y,1/2-z
3 -x,y,z
4 -x,y,1/2-z
5 -x,-y,-z
6 -x,-y,1/2+z
7 x,-y,-z
8 x,-y,1/2+z
9 1/2+x,1/2+y,z
10 1/2+x,1/2+y,1/2-z
11 1/2-x,1/2+y,z
12 1/2-x,1/2+y,1/2-z
13 1/2-x,1/2-y,-z
14 1/2-x,1/2-y,1/2+z
15 1/2+x,1/2-y,-z
16 1/2+x,1/2-y,1/2+z

loop_
_atom_site_type_symbol
_atom_site_label
_atom_site_fract_x
_atom_site_fract_y
_atom_site_fract_z
_atom_site_U_iso_or_equiv
_atom_site_adp_type
_atom_site_calc_flag
_atom_site_occupancy
Zn Zn1 0 0.00986(5) 0.06901(4) 0.0121(2) Uani d 1
Zn Zn2 0 0.13506(5) 0.61698(4) 0.0102(2) Uani d 1
Zn Zn3 0 0.12576(7) 0.75 0.0085(3) Uani d 1
Ga Ga4 0 0.38720(4) 0.00459(4) 0.01131(17) Uani d 1
Zn Zn5 0 0.36650(5) 0.62690(5) 0.0157(2) Uani d 1
Zn Zn6 0 0.51297(4) 0.68246(4) 0.00981(18) Uani d 1
Zn Zn7 0 0.36488(12) 0.75 0.0111(6) Uani d 0.528(4)
Zn Zn8 0 0.10969(19) 0.2564(4) 0.0311(19) Uani d 0.236(2)
Ga Ga9 0 0.24094(4) 0.05420(4) 0.01102(19) Uani d 1
Zn Zn10 0 0.25526(5) 0.18559(4) 0.0103(2) Uani d 1
O O1 0 0.4363(3) 0.5721(3) 0.0163(13) Uani d 1
O O2 0 0.4327(4) 0.25 0.0105(16) Uani d 1
O O3 0 0.0409(2) 0.8579(2) 0.0121(11) Uani d 1
O O4 0 0.0698(3) 0.5254(3) 0.030(2) Uani d 1
O O5 0.066(3) 0.4167(4) 0.8083(3) 0.025(2) Uiso d 0.5
O O6 0 0.3322(3) 0.0831(2) 0.0178(14) Uani d 1
O O7 0 0.1990(4) 0.25 0.020(2) Uani d 1
O O8 0 0.1901(3) 0.1255(2) 0.0128(12) Uani d 1
O O9 0 0.2979(2) 0.5265(3) 0.0198(15) Uani d 1
O O10 0 0.1888(2) 0.6871(2) 0.0094(12) Uani d 1

loop_
_atom_site_aniso_label
_atom_site_aniso_U_11
_atom_site_aniso_U_22
_atom_site_aniso_U_33
_atom_site_aniso_U_12
_atom_site_aniso_U_13
_atom_site_aniso_U_23
_atom_site_aniso_type_symbol
Zn1 0.0088(3) 0.0077(3) 0.0199(4) 0 0 -0.0049(3) Zn
Zn2 0.0092(3) 0.0079(3) 0.0136(4) 0 0 0.0048(3) Zn
Zn3 0.0079(5) 0.0071(5) 0.0105(5) 0 0 0 Zn
Ga4 0.0089(3) 0.0082(3) 0.0168(4) 0 0 -0.0041(3) Ga
Zn5 0.0113(4) 0.0076(3) 0.0282(5) 0 0 0.0057(3) Zn
Zn6 0.0111(3) 0.0077(3) 0.0106(3) 0 0 0.0008(3) Zn
Zn7 0.0172(12) 0.0074(9) 0.0086(9) 0 0 0 Zn
Zn8 0.066(3) 0.0097(13) 0.017(5) 0 0 0.0023(16) Zn
Ga9 0.0095(3) 0.0091(3) 0.0144(3) 0 0 -0.0042(3) Ga
Zn10 0.0079(4) 0.0087(3) 0.0143(4) 0 0 -0.0034(3) Zn
O1 0.017(2) 0.012(2) 0.020(2) 0 0 0.003(2) O
O2 0.011(3) 0.012(3) 0.009(3) 0 0 0 O
O3 0.013(2) 0.0084(18) 0.015(2) 0 0 -0.0014(17) O
O4 0.011(2) 0.026(3) 0.054(5) 0 0 0.023(3) O
O6 0.0092(19) 0.018(2) 0.026(3) 0 0 -0.012(2) O
O7 0.027(4) 0.014(3) 0.019(4) 0 0 0 O
O8 0.010(2) 0.014(2) 0.014(2) 0 0 0.0015(18) O
O9 0.014(2) 0.010(2) 0.035(3) 0 0 0.014(2) O
O10 0.0075(19) 0.0087(19) 0.012(2) 0 0 0.0040(16) O

loop_
_atom_type_symbol
_atom_type_scat_dispersion_real
_atom_type_scat_dispersion_imag
_atom_type_scat_source
Ga 0.231 1.608 'International Tables Vol C Tables  4.2.6.8 and 6.1.1.1'
Zn 0.284 1.430 'International Tables Vol C Tables  4.2.6.8 and 6.1.1.1'
O 0.011 0.006 'International Tables Vol C Tables  4.2.6.8 and 6.1.1.1'

loop_
_geom_angle_atom_site_label_1
_geom_angle_atom_site_label_2
_geom_angle_atom_site_label_3
_geom_angle_site_symmetry_1
_geom_angle_site_symmetry_3
_geom_angle
_geom_angle_publ_flag
O1 Zn1 O1 14_454 14_554 113.70(19) no
O1 Zn1 O3 14_454 5_556 103.2(2) no
O1 Zn1 O4 14_454 6_554 118.09(18) no
O1 Zn1 O1 14_554 14_454 113.70(19) no
O1 Zn1 O3 14_554 5_556 103.2(2) no
O1 Zn1 O4 14_554 6_554 118.09(18) no
O3 Zn1 O4 5_556 6_554 95.8(3) no
O3 Zn2 O6 2_556 14_455 116.95(16) no
O3 Zn2 O6 2_556 14_555 116.95(16) no
O3 Zn2 O10 2_556 . 102.6(2) no
O6 Zn2 O6 14_455 14_555 113.8(2) no
O6 Zn2 O10 14_455 . 101.41(19) no
O6 Zn2 O6 14_555 14_455 113.8(2) no
O6 Zn2 O10 14_555 . 101.41(19) no
O2 Zn3 O2 13_456 13_556 109.5(2) no
O2 Zn3 O10 13_456 . 111.02(11) no
O2 Zn3 O10 13_456 2_556 111.02(11) no
O2 Zn3 O2 13_556 13_456 109.5(2) no
O2 Zn3 O10 13_556 . 111.02(11) no
O2 Zn3 O10 13_556 2_556 111.02(11) no
O10 Zn3 O10 . 2_556 103.2(2) no
O10 Zn3 O10 2_556 . 103.2(2) no
O1 Ga4 O4 2_555 14_454 92.3(3) no
O1 Ga4 O4 2_555 14_554 92.3(3) no
O1 Ga4 O6 2_555 . 177.9(2) no
O1 Ga4 O9 2_555 2_555 93.2(2) no
O4 Ga4 O4 14_454 14_554 117.3(3) no
O4 Ga4 O6 14_454 . 88.8(3) no
O4 Ga4 O9 14_454 2_555 121.06(18) no
O4 Ga4 O4 14_554 14_454 117.3(3) no
O4 Ga4 O6 14_554 . 88.8(3) no
O4 Ga4 O9 14_554 2_555 121.06(18) no
O6 Ga4 O9 . 2_555 84.6(2) no
O1 Zn5 O5 . 2_556 103.1(3) no
O1 Zn5 O5 . 4_556 103.1(3) no
O1 Zn5 O8 . 14_455 112.87(18) no
O1 Zn5 O8 . 14_555 112.87(18) no
O5 Zn5 O5 2_556 4_556 13.0(4) no
O5 Zn5 O8 2_556 14_455 113.7(3) no
O5 Zn5 O8 2_556 14_555 102.5(3) no
O5 Zn5 O5 4_556 2_556 13.0(4) no
O5 Zn5 O8 4_556 14_455 102.5(3) no
O5 Zn5 O8 4_556 14_555 113.7(3) no
O8 Zn5 O8 14_455 14_555 111.17(18) no
O8 Zn5 O8 14_555 14_455 111.17(18) no
O2 Zn6 O3 5_566 10_456 106.02(18) no
O2 Zn6 O3 5_566 10_556 106.02(18) no
O2 Zn6 O5 5_566 2_556 115.4(3) no
O2 Zn6 O5 5_566 4_556 115.4(3) no
O3 Zn6 O3 10_456 10_556 109.84(19) no
O3 Zn6 O5 10_456 2_556 115.1(3) no
O3 Zn6 O5 10_456 4_556 104.0(3) no
O3 Zn6 O3 10_556 10_456 109.84(19) no
O3 Zn6 O5 10_556 2_556 104.0(3) no
O3 Zn6 O5 10_556 4_556 115.1(3) no
O5 Zn6 O5 2_556 4_556 12.8(4) no
O5 Zn6 O5 4_556 2_556 12.8(4) no
O5 Zn7 O5 . 2_556 108.4(4) no
O5 Zn7 O5 . 3_555 13.8(5) no
O5 Zn7 O5 . 4_556 110.2(4) no
O5 Zn7 O7 . 13_456 116.4(3) no
O5 Zn7 O7 . 13_556 104.7(3) no
O5 Zn7 O5 2_556 . 108.4(4) no
O5 Zn7 O5 2_556 3_555 110.2(4) no
O5 Zn7 O5 2_556 4_556 13.8(5) no
O5 Zn7 O7 2_556 13_456 116.4(3) no
O5 Zn7 O7 2_556 13_556 104.7(3) no
O5 Zn7 O5 3_555 . 13.8(5) no
O5 Zn7 O5 3_555 2_556 110.2(4) no
O5 Zn7 O5 3_555 4_556 108.4(4) no
O5 Zn7 O7 3_555 13_456 104.7(3) no
O5 Zn7 O7 3_555 13_556 116.4(3) no
O5 Zn7 O5 4_556 . 110.2(4) no
O5 Zn7 O5 4_556 2_556 13.8(5) no
O5 Zn7 O5 4_556 3_555 108.4(4) no
O5 Zn7 O7 4_556 13_456 104.7(3) no
O5 Zn7 O7 4_556 13_556 116.4(3) no
O7 Zn7 O7 13_456 13_556 104.6(3) no
O7 Zn7 O7 13_556 13_456 104.6(3) no
O5 Zn8 O5 13_456 13_556 87.4(5) no
O5 Zn8 O5 13_456 14_454 74.0(3) no
O5 Zn8 O5 13_456 14_554 152.7(3) no
O5 Zn8 O5 13_456 15_456 7.6(3) no
O5 Zn8 O5 13_456 15_556 95.0(4) no
O5 Zn8 O5 13_456 16_454 80.7(3) no
O5 Zn8 O5 13_456 16_554 154.2(3) no
O5 Zn8 O7 13_456 . 98.6(3) no
O5 Zn8 O5 13_556 13_456 87.4(5) no
O5 Zn8 O5 13_556 14_454 150.0(4) no
O5 Zn8 O5 13_556 14_554 87.4(3) no
O5 Zn8 O5 13_556 15_456 79.8(5) no
O5 Zn8 O5 13_556 15_556 7.6(3) no
O5 Zn8 O5 13_556 16_454 150.4(4) no
O5 Zn8 O5 13_556 16_554 80.9(3) no
O5 Zn8 O7 13_556 . 99.8(4) no
O5 Zn8 O5 14_454 13_456 74.0(3) no
O5 Zn8 O5 14_454 13_556 150.0(4) no
O5 Zn8 O5 14_454 14_554 98.4(5) no
O5 Zn8 O5 14_454 15_456 80.9(3) no
O5 Zn8 O5 14_454 15_556 154.2(3) no
O5 Zn8 O5 14_454 16_454 7.5(3) no
O5 Zn8 O5 14_454 16_554 105.9(5) no
O5 Zn8 O7 14_454 . 106.0(3) no
O5 Zn8 O5 14_554 13_456 152.7(3) no
O5 Zn8 O5 14_554 13_556 87.4(3) no
O5 Zn8 O5 14_554 14_454 98.4(5) no
O5 Zn8 O5 14_554 15_456 150.4(4) no
O5 Zn8 O5 14_554 15_556 80.7(3) no
O5 Zn8 O5 14_554 16_454 90.9(5) no
O5 Zn8 O5 14_554 16_554 7.5(3) no
O5 Zn8 O7 14_554 . 108.7(4) no
O5 Zn8 O5 15_456 13_456 7.6(3) no
O5 Zn8 O5 15_456 13_556 79.8(5) no
O5 Zn8 O5 15_456 14_454 80.9(3) no
O5 Zn8 O5 15_456 14_554 150.4(4) no
O5 Zn8 O5 15_456 15_556 87.4(5) no
O5 Zn8 O5 15_456 16_454 87.4(3) no
O5 Zn8 O5 15_456 16_554 150.0(4) no
O5 Zn8 O7 15_456 . 99.8(4) no
O5 Zn8 O5 15_556 13_456 95.0(4) no
O5 Zn8 O5 15_556 13_556 7.6(3) no
O5 Zn8 O5 15_556 14_454 154.2(3) no
O5 Zn8 O5 15_556 14_554 80.7(3) no
O5 Zn8 O5 15_556 15_456 87.4(5) no
O5 Zn8 O5 15_556 16_454 152.7(3) no
O5 Zn8 O5 15_556 16_554 74.0(3) no
O5 Zn8 O7 15_556 . 98.6(3) no
O5 Zn8 O5 16_454 13_456 80.7(3) no
O5 Zn8 O5 16_454 13_556 150.4(4) no
O5 Zn8 O5 16_454 14_454 7.5(3) no
O5 Zn8 O5 16_454 14_554 90.9(5) no
O5 Zn8 O5 16_454 15_456 87.4(3) no
O5 Zn8 O5 16_454 15_556 152.7(3) no
O5 Zn8 O5 16_454 16_554 98.4(5) no
O5 Zn8 O7 16_454 . 108.7(4) no
O5 Zn8 O5 16_554 13_456 154.2(3) no
O5 Zn8 O5 16_554 13_556 80.9(3) no
O5 Zn8 O5 16_554 14_454 105.9(5) no
O5 Zn8 O5 16_554 14_554 7.5(3) no
O5 Zn8 O5 16_554 15_456 150.0(4) no
O5 Zn8 O5 16_554 15_556 74.0(3) no
O5 Zn8 O5 16_554 16_454 98.4(5) no
O5 Zn8 O7 16_554 . 106.0(3) no
O6 Ga9 O8 . . 97.7(2) no
O6 Ga9 O9 . 2_555 82.6(2) no
O6 Ga9 O9 . 14_454 120.11(14) no
O6 Ga9 O9 . 14_554 120.11(14) no
O8 Ga9 O9 . 2_555 179.8(2) no
O8 Ga9 O9 . 14_454 96.7(2) no
O8 Ga9 O9 . 14_554 96.7(2) no
O9 Ga9 O9 2_555 14_454 83.2(2) no
O9 Ga9 O9 2_555 14_554 83.2(2) no
O9 Ga9 O9 14_454 2_555 83.2(2) no
O9 Ga9 O9 14_454 14_554 115.4(2) no
O9 Ga9 O9 14_554 2_555 83.2(2) no
O9 Ga9 O9 14_554 14_454 115.4(2) no
O7 Zn10 O8 . . 104.6(3) no
O7 Zn10 O10 . 14_454 107.69(18) no
O7 Zn10 O10 . 14_554 107.69(18) no
O8 Zn10 O10 . 14_454 112.30(16) no
O8 Zn10 O10 . 14_554 112.30(16) no
O10 Zn10 O10 14_454 14_554 111.76(17) no
O10 Zn10 O10 14_554 14_454 111.76(17) no

loop_
_geom_bond_atom_site_label_1
_geom_bond_atom_site_label_2
_geom_bond_site_symmetry_2
_geom_bond_distance
_geom_bond_publ_flag
Zn1 O1 14_454 1.939(3) yes
Zn1 O1 14_554 1.939(3) yes
Zn1 O3 5_556 2.068(6) yes
Zn1 O4 6_554 1.901(7) yes
Zn2 O3 2_556 1.951(5) yes
Zn2 O6 14_455 1.938(3) yes
Zn2 O6 14_555 1.938(3) yes
Zn2 O10 . 2.032(5) yes
Zn3 O2 13_456 1.988(4) yes
Zn3 O2 13_556 1.988(4) yes
Zn3 O10 . 1.991(5) yes
Zn3 O10 2_556 1.991(5) yes
Ga4 O1 2_555 2.131(6) yes
Ga4 O4 14_454 1.901(4) yes
Ga4 O4 14_554 1.901(4) yes
Ga4 O6 . 2.226(6) yes
Ga4 O9 2_555 1.915(5) yes
Zn5 O1 . 1.930(6) yes
Zn5 O5 2_556 1.898(8) yes
Zn5 O5 4_556 1.898(8) yes
Zn5 O8 14_455 1.968(3) yes
Zn5 O8 14_555 1.968(3) yes
Zn6 O2 5_566 1.985(4) yes
Zn6 O3 10_456 1.984(3) yes
Zn6 O3 10_556 1.984(3) yes
Zn6 O5 2_556 1.916(8) yes
Zn6 O5 4_556 1.916(8) yes
Zn7 O5 . 1.780(8) yes
Zn7 O5 2_556 1.780(8) yes
Zn7 O5 3_555 1.780(8) yes
Zn7 O5 4_556 1.780(8) yes
Zn7 O7 13_456 2.051(5) yes
Zn7 O7 13_556 2.051(5) yes
Zn8 O5 13_456 2.493(11) yes
Zn8 O5 13_556 2.196(12) yes
Zn8 O5 14_454 2.302(11) yes
Zn8 O5 14_554 1.977(11) yes
Zn8 O5 15_456 2.196(12) yes
Zn8 O5 15_556 2.493(11) yes
Zn8 O5 16_454 1.977(11) yes
Zn8 O5 16_554 2.302(11) yes
Zn8 O7 . 1.761(9) yes
Ga9 O6 . 1.930(6) yes
Ga9 O8 . 2.030(6) yes
Ga9 O9 2_555 2.290(6) yes
Ga9 O9 14_454 1.921(3) yes
Ga9 O9 14_554 1.921(3) yes
Zn10 O7 . 1.942(5) yes
Zn10 O8 . 1.964(6) yes
Zn10 O10 14_454 1.961(3) yes
Zn10 O10 14_554 1.961(3) yes
